data_2218178
loop_
_publ_author_name
'Jerzykiewcz, Lucjan B.'
'Utko, J\'ozef'
'Sobota, Piotr'

_publ_section_title <i>cis</i>-Dichloridobis[2-(hydroxymethyl)tetrahydrofuran-\k^2^<i>O</i>,<i>O</i>']manganese(II)
_journal_coeditor_code KP2165
_journal_issue 5
_journal_name_full 'Acta Crystallographica Section E'
_journal_page_first m657
_journal_page_last m658
_journal_paper_doi 10.1107/S1600536808009549
_journal_volume 64
_journal_year 2008
_chemical_formula_iupac '[Mn Cl2 (C5 H10 O2)2]'
_chemical_formula_moiety 'C10 H20 Cl2 Mn O4'
_chemical_formula_sum 'C10 H20 Cl2 Mn O4'
_chemical_formula_weight 330.10
_chemical_name_systematic
;
<i>cis</i>-Dichloridobis[2-(hydroxymethyl)tetrahydrofuran-
\k^2^<i>O</i>,<i>O'</i>]manganese(II)
;
_space_group_IT_number 15
_symmetry_cell_setting monoclinic
_symmetry_space_group_name_Hall '-C 2yc'
_symmetry_space_group_name_H-M 'C 1 2/c 1'
_atom_sites_solution_hydrogens geom
_atom_sites_solution_primary direct
_atom_sites_solution_secondary difmap
_audit_creation_method SHELXL-97
_cell_angle_alpha 90.00
_cell_angle_beta 100.24(2)
_cell_angle_gamma 90.00
_cell_formula_units_Z 4
_cell_length_a 17.463(3)
_cell_length_b 6.171(2)
_cell_length_c 13.159(3)
_cell_measurement_reflns_used 4812
_cell_measurement_temperature 100(2)
_cell_measurement_theta_max 29
_cell_measurement_theta_min 3
_cell_volume 1395.5(6)
_computing_cell_refinement
;
CrysAlis RED (Oxford Diffraction, 2006)
;
_computing_data_collection
;
CrysAlis CCD (Oxford Diffraction, 2006)
;
_computing_data_reduction
;
CrysAlis RED (Oxford Diffraction, 2006)
;
_computing_molecular_graphics 'DIAMOND (Brandenburg,  2007)'
_computing_publication_material
;
SHELXTL (Sheldrick, 2008),
PLATON (Spek, 2003),
enCIFer (Allen <i>et al.</i>, 2004) and
publCIF (Westrip,  2008)
;
_computing_structure_refinement 'SHELXTL (Sheldrick, 2008)'
_computing_structure_solution 'SHELXTL (Sheldrick, 2008)'
_diffrn_ambient_temperature 100(2)
_diffrn_measured_fraction_theta_full 0.991
_diffrn_measured_fraction_theta_max 0.991
_diffrn_measurement_device_type 'Kuma KM-4 CCD \k-axis'
_diffrn_measurement_method \w
_diffrn_radiation_monochromator graphite
_diffrn_radiation_source 'fine-focus sealed tube'
_diffrn_radiation_type MoK\a
_diffrn_radiation_wavelength 0.71073
_diffrn_reflns_av_R_equivalents 0.0343
_diffrn_reflns_av_sigmaI/netI 0.0217
_diffrn_reflns_limit_h_max 23
_diffrn_reflns_limit_h_min -23
_diffrn_reflns_limit_k_max 8
_diffrn_reflns_limit_k_min -8
_diffrn_reflns_limit_l_max 17
_diffrn_reflns_limit_l_min -11
_diffrn_reflns_number 7753
_diffrn_reflns_theta_full 28.50
_diffrn_reflns_theta_max 28.50
_diffrn_reflns_theta_min 3.59
_exptl_absorpt_coefficient_mu 1.328
_exptl_absorpt_correction_T_max 0.818
_exptl_absorpt_correction_T_min 0.721
_exptl_absorpt_correction_type analytical
_exptl_absorpt_process_details
;
(CrysAlis CCD; Oxford Diffraction, 2006)
;
_exptl_crystal_colour colorless
_exptl_crystal_density_diffrn 1.571
_exptl_crystal_density_method 'not measured'
_exptl_crystal_description block
_exptl_crystal_F_000 684
_exptl_crystal_size_max 0.326
_exptl_crystal_size_mid 0.210
_exptl_crystal_size_min 0.182
_refine_diff_density_max 0.358
_refine_diff_density_min -0.319
_refine_ls_extinction_method none
_refine_ls_goodness_of_fit_ref 1.130
_refine_ls_hydrogen_treatment mixed
_refine_ls_matrix_type full
_refine_ls_number_parameters 91
_refine_ls_number_reflns 1757
_refine_ls_number_restraints 0
_refine_ls_restrained_S_all 1.130
_refine_ls_R_factor_all 0.0275
_refine_ls_R_factor_gt 0.0248
_refine_ls_shift/su_max 0.000
_refine_ls_shift/su_mean 0.000
_refine_ls_structure_factor_coef Fsqd
_refine_ls_weighting_details 'calc w=1/[\s^2^(Fo^2^)+(0.0255P)^2^+0.9537P] where P=(Fo^2^+2Fc^2^)/3'
_refine_ls_weighting_scheme calc
_refine_ls_wR_factor_gt 0.0563
_refine_ls_wR_factor_ref 0.0572
_reflns_number_gt 1667
_reflns_number_total 1757
_reflns_threshold_expression I>2\s(I)
_cod_data_source_file kp2165.cif
_cod_data_source_block I
_cod_depositor_comments
;
The following automatic conversions were performed:
'_symmetry_cell_setting' value 'Monoclinic' changed to 'monoclinic'
according to '/home/saulius/struct/CIF-dictionaries/cif_core.dic'
dictionary named 'cif_core.dic' version 2.4.1 from 2010-06-29.

Automatic conversion script
Id: cif_fix_enum 1527 2010-12-29 10:47:43Z saulius 

The following automatic conversions were performed:

'_symmetry_cell_setting' value 'Monoclinic' changed to 'monoclinic'
according to /home/saulius/struct/CIF-dictionaries/cif_core.dic
dictionary named 'cif_core.dic' version 2.4.1 from 2010-06-29.

Automatic conversion script
Id: cif_fix_values 1715 2011-07-08 13:25:40Z adriana 
;
_cod_original_sg_symbol_H-M 'C 2/c'
_cod_database_code 2218178
_cod_database_fobs_code 2218178

loop_
_symmetry_equiv_pos_site_id
_symmetry_equiv_pos_as_xyz
1 x,y,z
2 -x,y,1/2-z
3 -x,-y,-z
4 x,-y,1/2+z
5 1/2+x,1/2+y,z
6 1/2-x,1/2+y,1/2-z
7 1/2-x,1/2-y,-z
8 1/2+x,1/2-y,1/2+z

loop_
_atom_site_type_symbol
_atom_site_label
_atom_site_fract_x
_atom_site_fract_y
_atom_site_fract_z
_atom_site_U_iso_or_equiv
_atom_site_adp_type
_atom_site_calc_flag
_atom_site_refinement_flags
_atom_site_occupancy
Mn Mn 0.0000 0.60449(4) 0.2500 0.01153(8) Uani d S 1
Cl Cl1 0.097635(19) 0.86166(5) 0.33711(2) 0.01677(9) Uani d . 1
O O10 0.05616(5) 0.56904(15) 0.11203(7) 0.01400(19) Uani d . 1
O O11 0.08645(6) 0.33832(17) 0.28441(8) 0.0203(2) Uani d . 1
H H11 0.0799(13) 0.215(4) 0.2945(16) 0.035(6) Uiso d . 1
C C11 0.11816(8) 0.4088(2) 0.11569(11) 0.0158(3) Uani d . 1
H H11A 0.0972 0.2725 0.0801 0.017(4) Uiso calc R 1
C C12 0.17872(8) 0.5110(2) 0.05927(11) 0.0192(3) Uani d . 1
H H12A 0.2323 0.4768 0.0946 0.021(4) Uiso calc R 1
H H12B 0.1719 0.4602 -0.0132 0.028(5) Uiso calc R 1
C C13 0.16192(8) 0.7537(2) 0.06439(12) 0.0203(3) Uani d . 1
H H13A 0.1872 0.8166 0.1311 0.029(5) Uiso calc R 1
H H13B 0.1794 0.8332 0.0073 0.033(5) Uiso calc R 1
C C14 0.07401(8) 0.7568(2) 0.05337(11) 0.0171(3) Uani d . 1
H H14A 0.0562 0.8921 0.0822 0.028(5) Uiso calc R 1
H H14B 0.0490 0.7444 -0.0200 0.024(5) Uiso calc R 1
C C15 0.14969(8) 0.3643(2) 0.22866(11) 0.0183(3) Uani d . 1
H H15A 0.1817 0.2310 0.2352 0.024(4) Uiso calc R 1
H H15B 0.1832 0.4862 0.2584 0.017(4) Uiso calc R 1

loop_
_atom_site_aniso_label
_atom_site_aniso_U_11
_atom_site_aniso_U_22
_atom_site_aniso_U_33
_atom_site_aniso_U_12
_atom_site_aniso_U_13
_atom_site_aniso_U_23
Mn 0.01366(14) 0.00883(13) 0.01296(14) 0.000 0.00471(10) 0.000
Cl1 0.01853(17) 0.01165(15) 0.01927(17) -0.00251(11) 0.00099(12) -0.00065(11)
O10 0.0142(4) 0.0143(4) 0.0147(4) 0.0012(3) 0.0060(4) 0.0023(3)
O11 0.0236(5) 0.0134(5) 0.0276(6) 0.0050(4) 0.0145(4) 0.0082(4)
C11 0.0138(6) 0.0133(6) 0.0211(7) 0.0007(5) 0.0055(5) -0.0028(5)
C12 0.0154(6) 0.0251(7) 0.0187(7) 0.0004(5) 0.0073(5) 0.0007(5)
C13 0.0153(6) 0.0231(7) 0.0224(7) -0.0042(5) 0.0027(5) 0.0073(5)
C14 0.0166(6) 0.0183(6) 0.0167(6) -0.0014(5) 0.0041(5) 0.0070(5)
C15 0.0161(6) 0.0178(6) 0.0226(7) 0.0042(5) 0.0076(5) 0.0056(5)

loop_
_atom_type_symbol
_atom_type_description
_atom_type_scat_dispersion_real
_atom_type_scat_dispersion_imag
_atom_type_scat_source
C C 0.0033 0.0016 'International Tables Vol C Tables 4.2.6.8 and 6.1.1.4'
H H 0.0000 0.0000 'International Tables Vol C Tables 4.2.6.8 and 6.1.1.4'
O O 0.0106 0.0060 'International Tables Vol C Tables 4.2.6.8 and 6.1.1.4'
Cl Cl 0.1484 0.1585 'International Tables Vol C Tables 4.2.6.8 and 6.1.1.4'
Mn Mn 0.3368 0.7283 'International Tables Vol C Tables 4.2.6.8 and 6.1.1.4'

loop_
_geom_angle_atom_site_label_1
_geom_angle_atom_site_label_2
_geom_angle_atom_site_label_3
_geom_angle_site_symmetry_1
_geom_angle_site_symmetry_3
_geom_angle
_geom_angle_publ_flag
Cl1 Mn O10 . . 94.26(3) yes
Cl1 Mn O11 . . 89.57(3) yes
Cl1 Mn Cl1 . 2_555 99.60(2) yes
Cl1 Mn O10 . 2_555 93.03(3) yes
Cl1 Mn O11 . 2_555 164.10(3) yes
O10 Mn O11 . . 73.22(4) yes
Cl1 Mn O10 2_555 . 93.03(3) no
O10 Mn O10 . 2_555 168.70(4) yes
O10 Mn O11 . 2_555 98.24(4) yes
Cl1 Mn O11 2_555 . 164.10(3) no
O10 Mn O11 2_555 . 98.24(4) no
O11 Mn O11 . 2_555 84.69(4) yes
Cl1 Mn O10 2_555 2_555 94.26(3) no
Cl1 Mn O11 2_555 2_555 89.57(3) no
O10 Mn O11 2_555 2_555 73.22(4) no
Mn O10 C11 . . 118.15(8) yes
Mn O10 C14 . . 121.45(8) yes
C11 O10 C14 . . 109.20(10) yes
Mn O11 C15 . . 111.64(8) yes
Mn O11 H11 . . 129.6(17) no
C15 O11 H11 . . 110.0(17) no
C12 C11 C15 . . 112.84(12) no
O10 C11 C12 . . 106.07(10) yes
O10 C11 C15 . . 107.03(11) yes
C11 C12 C13 . . 103.14(11) no
C12 C13 C14 . . 101.94(11) no
O10 C14 C13 . . 104.34(10) yes
O11 C15 C11 . . 110.01(11) yes
O10 C11 H11A . . 110 no
C12 C11 H11A . . 110 no
C15 C11 H11A . . 110 no
C11 C12 H12A . . 111 no
C11 C12 H12B . . 111 no
C13 C12 H12A . . 111 no
C13 C12 H12B . . 111 no
H12A C12 H12B . . 109 no
C12 C13 H13A . . 111 no
C12 C13 H13B . . 111 no
C14 C13 H13A . . 111 no
C14 C13 H13B . . 111 no
H13A C13 H13B . . 109 no
O10 C14 H14A . . 111 no
O10 C14 H14B . . 111 no
C13 C14 H14A . . 111 no
C13 C14 H14B . . 111 no
H14A C14 H14B . . 109 no
O11 C15 H15A . . 110 no
O11 C15 H15B . . 110 no
C11 C15 H15A . . 110 no
C11 C15 H15B . . 110 no
H15A C15 H15B . . 108 no

loop_
_geom_bond_atom_site_label_1
_geom_bond_atom_site_label_2
_geom_bond_site_symmetry_2
_geom_bond_distance
_geom_bond_publ_flag
Mn Cl1 . 2.4590(10) yes
Mn O10 . 2.222(2) yes
Mn O11 . 2.222(2) yes
Mn Cl1 2_555 2.4590(10) no
Mn O10 2_555 2.222(2) no
Mn O11 2_555 2.222(2) no
O10 C11 . 1.461(2) yes
O10 C14 . 1.456(2) yes
O11 C15 . 1.439(2) yes
C11 C12 . 1.532(2) no
C11 C15 . 1.516(2) no
C12 C13 . 1.530(2) no
C13 C14 . 1.516(2) no
O11 H11 . 0.78(2) no
C11 H11A . 1.00 no
C12 H12A . 0.99 no
C12 H12B . 0.99 no
C13 H13A . 0.99 no
C13 H13B . 0.99 no
C14 H14A . 0.99 no
C14 H14B . 0.99 no
C15 H15A . 0.99 no
C15 H15B . 0.99 no

loop_
_geom_hbond_atom_site_label_D
_geom_hbond_atom_site_label_H
_geom_hbond_atom_site_label_A
_geom_hbond_site_symmetry_A
_geom_hbond_distance_DH
_geom_hbond_distance_HA
_geom_hbond_distance_DA
_geom_hbond_angle_DHA
O11 H11 Cl1 1_545 0.79(2) 2.26(2) 3.021(2) 164(2)

loop_
_geom_torsion_atom_site_label_1
_geom_torsion_atom_site_label_2
_geom_torsion_atom_site_label_3
_geom_torsion_atom_site_label_4
_geom_torsion_site_symmetry_1
_geom_torsion
_geom_torsion_publ_flag
Cl1 Mn O10 C11 . 85.96(8) no
Cl1 Mn O10 C14 . -53.90(9) no
O11 Mn O10 C11 . -2.30(8) no
O11 Mn O10 C14 . -142.16(10) no
Cl1 Mn O10 C11 2_555 -174.18(8) no
Cl1 Mn O10 C14 2_555 45.96(9) no
O11 Mn O10 C11 2_555 -84.18(9) no
O11 Mn O10 C14 2_555 135.96(9) no
Cl1 Mn O11 C15 . -67.02(8) no
O10 Mn O11 C15 . 27.56(8) no
O10 Mn O11 C15 2_555 -160.02(8) no
O11 Mn O11 C15 2_555 127.83(9) no
Mn O10 C11 C12 . -142.01(9) no
Mn O10 C11 C15 . -21.30(12) no
C14 O10 C11 C12 . 2.38(14) no
C14 O10 C11 C15 . 123.09(11) no
Mn O10 C14 C13 . 117.39(10) no
C11 O10 C14 C13 . -25.61(13) no
Mn O11 C15 C11 . -48.82(11) no
O10 C11 C12 C13 . 21.45(14) no
C15 C11 C12 C13 . -95.43(13) no
O10 C11 C15 O11 . 44.63(13) no
C12 C11 C15 O11 . 160.94(10) no
C11 C12 C13 C14 . -36.08(14) no
C12 C13 C14 O10 . 38.10(13) no
